data_7024524
loop_
_publ_author_name
'Sun, Yan'
'Zhang, Zhengxing'
'Wang, Xu'
'Li, Xiaoqing'
'Weng, Linhong'
'Zhou, Xigeng'

_publ_section_title
;
 Isocyanate diinsertion into the N-H bond of the 2-pyridylamino ligand of
 organolanthanides.
;
_journal_issue 1
_journal_name_full 'Dalton transactions (Cambridge, England : 2003)'
_journal_page_first 221
_journal_page_last 226
_journal_paper_doi 10.1039/b918181d
_journal_volume 39
_journal_year 2010
_chemical_formula_sum 'C33 H33 Dy N4 O3'
_chemical_formula_weight 696.13
_chemical_name_systematic
;
?
;
_space_group_IT_number 14
_symmetry_cell_setting monoclinic
_symmetry_space_group_name_Hall '-P 2yn'
_symmetry_space_group_name_H-M 'P 1 21/n 1'
_atom_sites_solution_hydrogens geom
_atom_sites_solution_primary direct
_atom_sites_solution_secondary difmap
_audit_creation_method SHELXL-97
_cell_angle_alpha 90.00
_cell_angle_beta 94.762(5)
_cell_angle_gamma 90.00
_cell_formula_units_Z 4
_cell_length_a 9.821(4)
_cell_length_b 11.862(4)
_cell_length_c 26.143(9)
_cell_measurement_reflns_used 7937
_cell_measurement_temperature 293(2)
_cell_measurement_theta_max 27.038
_cell_measurement_theta_min 2.283
_cell_volume 3035.1(19)
_computing_cell_refinement 'Bruker SMART'
_computing_data_collection 'Bruker SMART'
_computing_data_reduction 'Bruker SAINT'
_computing_molecular_graphics 'Bruker SHELXTL'
_computing_publication_material 'Bruker SHELXTL'
_computing_structure_refinement 'SHELXL-97 (Sheldrick, 1997)'
_computing_structure_solution 'SHELXS-97 (Sheldrick, 1990)'
_diffrn_ambient_temperature 293(2)
_diffrn_measured_fraction_theta_full 0.996
_diffrn_measured_fraction_theta_max 0.996
_diffrn_measurement_device_type 'CCD area detector'
_diffrn_measurement_method 'phi and omega scans'
_diffrn_radiation_monochromator graphite
_diffrn_radiation_source 'fine-focus sealed tube'
_diffrn_radiation_type MoK\a
_diffrn_radiation_wavelength 0.71073
_diffrn_reflns_av_R_equivalents 0.0259
_diffrn_reflns_av_sigmaI/netI 0.0308
_diffrn_reflns_limit_h_max 11
_diffrn_reflns_limit_h_min -11
_diffrn_reflns_limit_k_max 14
_diffrn_reflns_limit_k_min -14
_diffrn_reflns_limit_l_max 31
_diffrn_reflns_limit_l_min -19
_diffrn_reflns_number 14735
_diffrn_reflns_theta_full 25.01
_diffrn_reflns_theta_max 25.01
_diffrn_reflns_theta_min 1.56
_exptl_absorpt_coefficient_mu 2.501
_exptl_absorpt_correction_T_max 0.7881
_exptl_absorpt_correction_T_min 0.6347
_exptl_absorpt_correction_type multi-scan
_exptl_absorpt_process_details sadabs
_exptl_crystal_colour light-yellow
_exptl_crystal_density_diffrn 1.523
_exptl_crystal_density_method 'not measured'
_exptl_crystal_description prism
_exptl_crystal_F_000 1396
_exptl_crystal_size_max 0.20
_exptl_crystal_size_mid 0.10
_exptl_crystal_size_min 0.10
_refine_diff_density_max 1.021
_refine_diff_density_min -1.060
_refine_diff_density_rms 0.089
_refine_ls_extinction_method none
_refine_ls_goodness_of_fit_ref 1.091
_refine_ls_hydrogen_treatment mixed
_refine_ls_matrix_type full
_refine_ls_number_parameters 373
_refine_ls_number_reflns 5331
_refine_ls_number_restraints 1
_refine_ls_restrained_S_all 1.090
_refine_ls_R_factor_all 0.0477
_refine_ls_R_factor_gt 0.0390
_refine_ls_shift/su_max 0.002
_refine_ls_shift/su_mean 0.000
_refine_ls_structure_factor_coef Fsqd
_refine_ls_weighting_details 'calc w=1/[\s^2^(Fo^2^)+(0.1000P)^2^+0.0000P] where P=(Fo^2^+2Fc^2^)/3'
_refine_ls_weighting_scheme calc
_refine_ls_wR_factor_gt 0.1299
_refine_ls_wR_factor_ref 0.1372
_reflns_number_gt 4607
_reflns_number_total 5331
_reflns_threshold_expression >2sigma(I)
_cod_data_source_file b918181d.txt
_cod_data_source_block f80110b
_cod_depositor_comments
;
The following automatic conversions were performed:

'_symmetry_cell_setting' value 'Monoclinic' changed to 'monoclinic'
according to /home/saulius/struct/CIF-dictionaries/cif_core.dic
dictionary named 'cif_core.dic' version 2.4.2 from 2011-04-26.

Automatic conversion script
Id: cif_fix_values 1891 2012-01-12 08:04:46Z andrius 
;
_cod_original_cell_volume 3035.2(19)
_cod_original_sg_symbol_H-M P2(1)/n
_cod_database_code 7024524

loop_
_symmetry_equiv_pos_as_xyz
'x, y, z'
'-x+1/2, y+1/2, -z+1/2'
'-x, -y, -z'
'x-1/2, -y-1/2, z-1/2'

loop_
_atom_site_label
_atom_site_type_symbol
_atom_site_fract_x
_atom_site_fract_y
_atom_site_fract_z
_atom_site_U_iso_or_equiv
_atom_site_adp_type
_atom_site_occupancy
_atom_site_symmetry_multiplicity
_atom_site_calc_flag
_atom_site_refinement_flags
Dy1 Dy 1.05678(2) 0.58378(2) 0.157807(9) 0.03513(14) Uani 1 1 d .
N1 N 0.9389(5) 0.7416(4) 0.1963(2) 0.0458(11) Uani 1 1 d .
N2 N 0.8174(5) 0.5917(4) 0.1687(2) 0.0421(11) Uani 1 1 d .
N3 N 0.7209(5) 0.4397(4) 0.1213(2) 0.0414(11) Uani 1 1 d .
N4 N 0.8277(5) 0.2693(4) 0.1098(2) 0.0529(13) Uani 1 1 d D
H4' H 0.745(3) 0.254(6) 0.099(3) 0.063 Uiso 1 1 d D
O1 O 0.5908(5) 0.5900(3) 0.1388(2) 0.0610(13) Uani 1 1 d .
O2 O 0.9546(5) 0.4144(3) 0.1368(2) 0.0535(12) Uani 1 1 d .
C1 C 1.1091(13) 0.5660(8) 0.0606(3) 0.084(3) Uani 1 1 d .
H1 H 1.1102 0.4930 0.0477 0.101 Uiso 1 1 calc R
C2 C 1.2173(11) 0.6201(10) 0.0826(4) 0.091(3) Uani 1 1 d .
H2 H 1.3057 0.5918 0.0875 0.110 Uiso 1 1 calc R
C3 C 1.1762(12) 0.7231(8) 0.0964(3) 0.086(3) Uani 1 1 d .
H3 H 1.2330 0.7779 0.1122 0.103 Uiso 1 1 calc R
C4 C 1.0388(11) 0.7356(7) 0.0839(3) 0.081(3) Uani 1 1 d .
H4 H 0.9858 0.7984 0.0901 0.097 Uiso 1 1 calc R
C5 C 0.9938(11) 0.6349(11) 0.0600(3) 0.089(3) Uani 1 1 d .
H5 H 0.9056 0.6177 0.0465 0.107 Uiso 1 1 calc R
C6 C 1.1344(8) 0.4725(11) 0.2441(4) 0.086(3) Uani 1 1 d .
H6 H 1.0709 0.4217 0.2552 0.104 Uiso 1 1 calc R
C7 C 1.1467(13) 0.5849(12) 0.2579(4) 0.102(5) Uani 1 1 d .
H7 H 1.0945 0.6234 0.2803 0.123 Uiso 1 1 calc R
C8 C 1.2508(11) 0.6288(8) 0.2321(4) 0.087(3) Uani 1 1 d .
H8 H 1.2804 0.7033 0.2334 0.104 Uiso 1 1 calc R
C9 C 1.3040(7) 0.5433(8) 0.2039(3) 0.075(2) Uani 1 1 d .
H9 H 1.3768 0.5506 0.1835 0.090 Uiso 1 1 calc R
C10 C 1.2345(8) 0.4489(7) 0.2106(4) 0.072(2) Uani 1 1 d .
H10 H 1.2498 0.3794 0.1956 0.087 Uiso 1 1 calc R
C11 C 0.8144(6) 0.6946(5) 0.1933(2) 0.0398(12) Uani 1 1 d .
C12 C 0.7055(7) 0.7450(6) 0.2169(3) 0.0628(18) Uani 1 1 d .
H12 H 0.6202 0.7106 0.2160 0.075 Uiso 1 1 calc R
C13 C 0.7298(7) 0.8472(6) 0.2415(3) 0.065(2) Uani 1 1 d .
H13 H 0.6596 0.8829 0.2570 0.078 Uiso 1 1 calc R
C14 C 0.8578(8) 0.8967(6) 0.2432(3) 0.0627(19) Uani 1 1 d .
H14 H 0.8743 0.9651 0.2600 0.075 Uiso 1 1 calc R
C15 C 0.9600(7) 0.8434(5) 0.2198(3) 0.0538(16) Uani 1 1 d .
H15 H 1.0453 0.8775 0.2199 0.065 Uiso 1 1 calc R
C16 C 0.7041(5) 0.5494(5) 0.1446(2) 0.0381(12) Uani 1 1 d .
C17 C 0.5999(6) 0.3927(4) 0.0931(3) 0.0430(14) Uani 1 1 d .
C18 C 0.5932(8) 0.3914(6) 0.0396(3) 0.0614(18) Uani 1 1 d .
H18 H 0.6651 0.4190 0.0222 0.074 Uiso 1 1 calc R
C19 C 0.4777(9) 0.3484(6) 0.0131(3) 0.074(2) Uani 1 1 d .
H19 H 0.4731 0.3455 -0.0226 0.089 Uiso 1 1 calc R
C20 C 0.3729(9) 0.3110(7) 0.0372(4) 0.076(2) Uani 1 1 d .
H20 H 0.2958 0.2838 0.0181 0.091 Uiso 1 1 calc R
C21 C 0.3761(8) 0.3116(7) 0.0893(4) 0.075(2) Uani 1 1 d .
H21 H 0.3015 0.2855 0.1056 0.091 Uiso 1 1 calc R
C22 C 0.4938(6) 0.3522(6) 0.1187(3) 0.0582(17) Uani 1 1 d .
H22 H 0.4989 0.3514 0.1543 0.070 Uiso 1 1 calc R
C23 C 0.8392(6) 0.3753(5) 0.1232(2) 0.0382(12) Uani 1 1 d .
C24 C 0.9396(6) 0.1984(5) 0.1017(3) 0.0458(14) Uani 1 1 d .
C25 C 0.9725(8) 0.1807(6) 0.0519(3) 0.0657(19) Uani 1 1 d .
H25 H 0.9241 0.2181 0.0249 0.079 Uiso 1 1 calc R
C26 C 1.0770(9) 0.1078(7) 0.0421(4) 0.078(2) Uani 1 1 d .
H26 H 1.0992 0.0965 0.0085 0.094 Uiso 1 1 calc R
C27 C 1.1477(8) 0.0524(6) 0.0817(4) 0.075(3) Uani 1 1 d .
H27 H 1.2175 0.0030 0.0749 0.090 Uiso 1 1 calc R
C28 C 1.1171(9) 0.0688(6) 0.1304(4) 0.078(3) Uani 1 1 d .
H28 H 1.1653 0.0299 0.1570 0.094 Uiso 1 1 calc R
C29 C 1.0129(8) 0.1442(6) 0.1417(3) 0.0619(18) Uani 1 1 d .
H29 H 0.9940 0.1571 0.1755 0.074 Uiso 1 1 calc R
O3 O 0.6438(10) 0.0783(6) 0.0897(5) 0.136(4) Uani 1 1 d .
C30 C 0.715(2) -0.0240(18) 0.0809(14) 0.33(2) Uani 1 1 d .
H30A H 0.7611 -0.0175 0.0496 0.401 Uiso 1 1 calc R
H30B H 0.7836 -0.0376 0.1091 0.401 Uiso 1 1 calc R
C31 C 0.628(3) -0.1096(15) 0.0768(9) 0.250(14) Uani 1 1 d .
H31A H 0.6726 -0.1791 0.0881 0.301 Uiso 1 1 calc R
H31B H 0.5906 -0.1187 0.0415 0.301 Uiso 1 1 calc R
C32 C 0.5259(17) -0.0835(15) 0.1075(9) 0.190(10) Uani 1 1 d .
H32A H 0.5287 -0.1303 0.1380 0.228 Uiso 1 1 calc R
H32B H 0.4359 -0.0872 0.0892 0.228 Uiso 1 1 calc R
C33 C 0.569(4) 0.0336(16) 0.1192(11) 0.32(2) Uani 1 1 d .
H33A H 0.4880 0.0796 0.1203 0.382 Uiso 1 1 calc R
H33B H 0.6165 0.0346 0.1533 0.382 Uiso 1 1 calc R

loop_
_atom_site_aniso_label
_atom_site_aniso_U_11
_atom_site_aniso_U_22
_atom_site_aniso_U_33
_atom_site_aniso_U_23
_atom_site_aniso_U_13
_atom_site_aniso_U_12
Dy1 0.03067(19) 0.03683(19) 0.0381(2) -0.00165(10) 0.00396(12) -0.00082(9)
N1 0.043(3) 0.044(3) 0.050(3) -0.019(2) 0.003(2) 0.000(2)
N2 0.034(3) 0.041(3) 0.052(3) -0.011(2) 0.008(2) -0.0053(19)
N3 0.037(3) 0.033(2) 0.054(3) -0.008(2) 0.001(2) -0.0049(19)
N4 0.038(3) 0.035(3) 0.085(4) -0.015(2) 0.001(3) 0.000(2)
O1 0.035(2) 0.049(3) 0.097(4) -0.020(2) -0.003(2) 0.0053(18)
O2 0.039(2) 0.038(2) 0.083(4) -0.008(2) 0.002(2) -0.0008(17)
C1 0.128(9) 0.081(6) 0.046(5) -0.004(4) 0.028(5) 0.004(6)
C2 0.080(6) 0.120(8) 0.081(6) 0.028(6) 0.047(5) 0.022(6)
C3 0.123(9) 0.065(5) 0.072(6) 0.010(4) 0.029(6) -0.041(6)
C4 0.110(7) 0.068(5) 0.069(5) 0.026(4) 0.027(5) 0.031(5)
C5 0.087(7) 0.136(9) 0.041(4) 0.024(5) -0.012(4) -0.023(6)
C6 0.053(5) 0.131(8) 0.073(6) 0.053(6) -0.009(4) -0.019(5)
C7 0.094(8) 0.168(13) 0.041(5) -0.013(6) -0.015(5) 0.063(8)
C8 0.088(7) 0.073(5) 0.091(7) -0.007(5) -0.045(6) -0.008(5)
C9 0.036(4) 0.101(6) 0.086(6) 0.026(5) -0.004(4) 0.003(4)
C10 0.058(5) 0.067(4) 0.087(6) 0.019(4) -0.014(4) 0.011(4)
C11 0.037(3) 0.044(3) 0.038(3) -0.004(2) 0.005(2) -0.001(2)
C12 0.050(4) 0.071(4) 0.068(4) -0.029(4) 0.010(3) 0.003(3)
C13 0.058(4) 0.067(5) 0.071(5) -0.024(4) 0.009(4) 0.020(4)
C14 0.072(5) 0.049(4) 0.067(5) -0.029(3) 0.001(4) 0.007(3)
C15 0.055(4) 0.051(4) 0.056(4) -0.019(3) 0.002(3) -0.009(3)
C16 0.029(3) 0.035(3) 0.052(3) -0.003(2) 0.009(2) -0.004(2)
C17 0.032(3) 0.029(3) 0.067(4) -0.009(3) -0.003(3) -0.005(2)
C18 0.067(5) 0.053(4) 0.064(5) 0.005(3) 0.001(4) -0.011(3)
C19 0.082(6) 0.059(4) 0.078(5) -0.006(4) -0.022(4) -0.013(4)
C20 0.060(5) 0.071(5) 0.091(7) -0.020(5) -0.027(4) -0.002(4)
C21 0.047(4) 0.069(5) 0.111(7) -0.021(5) 0.007(4) -0.013(4)
C22 0.041(3) 0.064(4) 0.071(5) -0.015(4) 0.014(3) -0.010(3)
C23 0.035(3) 0.036(3) 0.044(3) -0.001(2) 0.005(2) -0.001(2)
C24 0.041(3) 0.027(3) 0.068(4) -0.007(3) 0.004(3) -0.005(2)
C25 0.074(5) 0.063(4) 0.062(5) 0.005(4) 0.013(4) 0.003(4)
C26 0.081(6) 0.069(5) 0.090(6) -0.008(5) 0.030(5) 0.010(4)
C27 0.057(4) 0.043(4) 0.126(8) -0.017(5) 0.020(5) 0.001(3)
C28 0.065(5) 0.060(5) 0.104(7) 0.010(4) -0.024(5) 0.022(4)
C29 0.068(4) 0.067(5) 0.049(4) -0.002(3) -0.005(3) 0.006(4)
O3 0.099(6) 0.079(5) 0.232(13) 0.001(5) 0.033(7) -0.015(4)
C30 0.173(17) 0.159(16) 0.70(6) -0.19(3) 0.25(3) -0.089(15)
C31 0.33(3) 0.161(14) 0.29(3) -0.124(17) 0.17(2) -0.170(18)
C32 0.100(11) 0.22(2) 0.25(2) 0.106(16) 0.025(13) -0.026(11)
C33 0.53(5) 0.118(13) 0.35(4) -0.083(18) 0.27(4) -0.13(2)

loop_
_atom_type_symbol
_atom_type_description
_atom_type_scat_dispersion_real
_atom_type_scat_dispersion_imag
_atom_type_scat_source
C C 0.0033 0.0016 'International Tables Vol C Tables 4.2.6.8 and 6.1.1.4'
H H 0.0000 0.0000 'International Tables Vol C Tables 4.2.6.8 and 6.1.1.4'
N N 0.0061 0.0033 'International Tables Vol C Tables 4.2.6.8 and 6.1.1.4'
O O 0.0106 0.0060 'International Tables Vol C Tables 4.2.6.8 and 6.1.1.4'
Dy Dy -0.1892 4.4098 'International Tables Vol C Tables 4.2.6.8 and 6.1.1.4'

loop_
_geom_angle_atom_site_label_1
_geom_angle_atom_site_label_2
_geom_angle_atom_site_label_3
_geom_angle
O2 Dy1 N2 69.40(15)
O2 Dy1 N1 123.61(16)
N2 Dy1 N1 54.62(15)
O2 Dy1 C4 115.0(3)
N2 Dy1 C4 93.1(3)
N1 Dy1 C4 77.0(2)
O2 Dy1 C1 79.4(3)
N2 Dy1 C1 112.9(3)
N1 Dy1 C1 126.2(3)
C4 Dy1 C1 49.9(3)
O2 Dy1 C3 127.6(2)
N2 Dy1 C3 122.5(3)
N1 Dy1 C3 91.2(3)
C4 Dy1 C3 30.1(3)
C1 Dy1 C3 48.3(3)
O2 Dy1 C5 84.7(3)
N2 Dy1 C5 87.3(3)
N1 Dy1 C5 98.1(3)
C4 Dy1 C5 30.8(3)
C1 Dy1 C5 30.6(3)
C3 Dy1 C5 49.6(3)
O2 Dy1 C2 103.9(3)
N2 Dy1 C2 137.0(3)
N1 Dy1 C2 120.5(3)
C4 Dy1 C2 49.8(3)
C1 Dy1 C2 29.1(3)
C3 Dy1 C2 29.4(3)
C5 Dy1 C2 49.7(3)
O2 Dy1 C8 128.6(2)
N2 Dy1 C8 123.8(3)
N1 Dy1 C8 83.2(3)
C4 Dy1 C8 113.5(3)
C1 Dy1 C8 122.2(4)
C3 Dy1 C8 89.5(3)
C5 Dy1 C8 138.9(3)
C2 Dy1 C8 94.3(4)
O2 Dy1 C9 108.3(2)
N2 Dy1 C9 145.2(2)
N1 Dy1 C9 113.2(2)
C4 Dy1 C9 117.2(3)
C1 Dy1 C9 100.2(3)
C3 Dy1 C9 87.3(3)
C5 Dy1 C9 127.5(3)
C2 Dy1 C9 77.9(3)
C8 Dy1 C9 30.1(3)
O2 Dy1 C10 81.5(2)
N2 Dy1 C10 124.7(2)
N1 Dy1 C10 123.7(3)
C4 Dy1 C10 142.2(3)
C1 Dy1 C10 106.2(3)
C3 Dy1 C10 112.6(3)
C5 Dy1 C10 136.6(4)
C2 Dy1 C10 94.4(3)
C8 Dy1 C10 49.0(3)
C9 Dy1 C10 28.9(2)
O2 Dy1 C6 81.8(3)
N2 Dy1 C6 97.6(2)
N1 Dy1 C6 98.1(3)
C4 Dy1 C6 162.6(3)
C1 Dy1 C6 135.1(4)
C3 Dy1 C6 135.4(3)
C5 Dy1 C6 162.9(4)
C2 Dy1 C6 124.1(3)
C8 Dy1 C6 49.1(3)
C9 Dy1 C6 48.9(3)
C10 Dy1 C6 30.4(3)
C11 N1 C15 120.0(5)
C11 N1 Dy1 96.7(3)
C15 N1 Dy1 143.1(4)
C16 N2 C11 120.3(5)
C16 N2 Dy1 136.0(4)
C11 N2 Dy1 98.6(3)
C23 N3 C16 127.0(5)
C23 N3 C17 116.9(5)
C16 N3 C17 116.0(5)
C23 N4 C24 124.2(5)
C23 N4 H4' 111(5)
C24 N4 H4' 124(5)
C23 O2 Dy1 139.7(4)
C2 C1 C5 109.9(9)
C2 C1 Dy1 76.1(5)
C5 C1 Dy1 75.1(5)
C2 C1 H1 125.0
C5 C1 H1 125.0
Dy1 C1 H1 115.7
C1 C2 C3 108.0(10)
C1 C2 Dy1 74.9(5)
C3 C2 Dy1 74.9(5)
C1 C2 H2 126.0
C3 C2 H2 126.0
Dy1 C2 H2 116.4
C2 C3 C4 110.2(9)
C2 C3 Dy1 75.7(5)
C4 C3 Dy1 74.6(5)
C2 C3 H3 124.9
C4 C3 H3 124.9
Dy1 C3 H3 116.6
C3 C4 C5 106.4(8)
C3 C4 Dy1 75.3(5)
C5 C4 Dy1 75.2(5)
C3 C4 H4 126.8
C5 C4 H4 126.8
Dy1 C4 H4 115.1
C1 C5 C4 105.6(9)
C1 C5 Dy1 74.4(5)
C4 C5 Dy1 74.1(4)
C1 C5 H5 127.2
C4 C5 H5 127.2
Dy1 C5 H5 116.7
C7 C6 C10 107.8(9)
C7 C6 Dy1 75.9(5)
C10 C6 Dy1 74.6(4)
C7 C6 H6 126.1
C10 C6 H6 126.1
Dy1 C6 H6 115.6
C8 C7 C6 106.8(9)
C8 C7 Dy1 73.8(5)
C6 C7 Dy1 74.2(5)
C8 C7 H7 126.6
C6 C7 H7 126.6
Dy1 C7 H7 117.5
C7 C8 C9 108.3(9)
C7 C8 Dy1 76.4(5)
C9 C8 Dy1 75.1(4)
C7 C8 H8 125.8
C9 C8 H8 125.8
Dy1 C8 H8 114.8
C10 C9 C8 109.1(8)
C10 C9 Dy1 75.7(4)
C8 C9 Dy1 74.8(4)
C10 C9 H9 125.5
C8 C9 H9 125.5
Dy1 C9 H9 116.0
C9 C10 C6 108.0(9)
C9 C10 Dy1 75.4(4)
C6 C10 Dy1 75.0(5)
C9 C10 H10 126.0
C6 C10 H10 126.0
Dy1 C10 H10 115.8
N1 C11 N2 109.9(5)
N1 C11 C12 121.3(5)
N2 C11 C12 128.7(5)
N1 C11 Dy1 56.3(3)
N2 C11 Dy1 53.7(3)
C12 C11 Dy1 172.6(5)
C13 C12 C11 117.8(6)
C13 C12 H12 121.1
C11 C12 H12 121.1
C12 C13 C14 120.6(6)
C12 C13 H13 119.7
C14 C13 H13 119.7
C15 C14 C13 119.0(6)
C15 C14 H14 120.5
C13 C14 H14 120.5
N1 C15 C14 121.3(6)
N1 C15 H15 119.3
C14 C15 H15 119.3
O1 C16 N2 129.3(5)
O1 C16 N3 116.1(5)
N2 C16 N3 114.7(5)
C22 C17 C18 120.7(6)
C22 C17 N3 120.6(6)
C18 C17 N3 118.6(6)
C19 C18 C17 118.5(7)
C19 C18 H18 120.8
C17 C18 H18 120.8
C20 C19 C18 121.5(8)
C20 C19 H19 119.2
C18 C19 H19 119.2
C19 C20 C21 121.3(7)
C19 C20 H20 119.3
C21 C20 H20 119.3
C20 C21 C22 119.6(8)
C20 C21 H21 120.2
C22 C21 H21 120.2
C17 C22 C21 118.3(7)
C17 C22 H22 120.9
C21 C22 H22 120.9
O2 C23 N4 119.3(5)
O2 C23 N3 122.8(5)
N4 C23 N3 117.8(5)
C29 C24 C25 119.6(6)
C29 C24 N4 121.9(6)
C25 C24 N4 118.4(6)
C26 C25 C24 120.3(8)
C26 C25 H25 119.8
C24 C25 H25 119.8
C27 C26 C25 119.9(8)
C27 C26 H26 120.1
C25 C26 H26 120.1
C28 C27 C26 120.5(7)
C28 C27 H27 119.7
C26 C27 H27 119.7
C27 C28 C29 120.8(8)
C27 C28 H28 119.6
C29 C28 H28 119.6
C24 C29 C28 118.8(7)
C24 C29 H29 120.6
C28 C29 H29 120.6
C33 O3 C30 93.4(16)
C31 C30 O3 109.9(18)
C31 C30 H30A 109.7
O3 C30 H30A 109.7
C31 C30 H30B 109.7
O3 C30 H30B 109.7
H30A C30 H30B 108.2
C30 C31 C32 106.2(15)
C30 C31 H31A 110.5
C32 C31 H31A 110.5
C30 C31 H31B 110.5
C32 C31 H31B 110.5
H31A C31 H31B 108.7
C31 C32 C33 97.0(14)
C31 C32 H32A 112.4
C33 C32 H32A 112.4
C31 C32 H32B 112.4
C33 C32 H32B 112.4
H32A C32 H32B 109.9
O3 C33 C32 117.0(19)
O3 C33 H33A 108.1
C32 C33 H33A 108.1
O3 C33 H33B 108.1
C32 C33 H33B 108.1
H33A C33 H33B 107.3

loop_
_geom_bond_atom_site_label_1
_geom_bond_atom_site_label_2
_geom_bond_distance
Dy1 O2 2.292(4)
Dy1 N2 2.393(5)
Dy1 N1 2.461(5)
Dy1 C4 2.637(7)
Dy1 C1 2.642(8)
Dy1 C3 2.645(8)
Dy1 C5 2.651(8)
Dy1 C2 2.656(8)
Dy1 C8 2.660(8)
Dy1 C9 2.663(7)
Dy1 C10 2.666(7)
Dy1 C6 2.670(8)
N1 C11 1.340(7)
N1 C15 1.362(7)
N2 C16 1.331(7)
N2 C11 1.381(7)
N3 C23 1.388(8)
N3 C16 1.452(7)
N3 C17 1.457(7)
N4 C23 1.307(7)
N4 C24 1.414(7)
N4 H4' 0.85(2)
O1 C16 1.211(7)
O2 C23 1.249(7)
C1 C2 1.329(15)
C1 C5 1.396(15)
C1 H1 0.9300
C2 C3 1.346(13)
C2 H2 0.9300
C3 C4 1.370(13)
C3 H3 0.9300
C4 C5 1.402(14)
C4 H4 0.9300
C5 H5 0.9300
C6 C7 1.384(14)
C6 C10 1.399(14)
C6 H6 0.9300
C7 C8 1.374(16)
C7 H7 0.9300
C8 C9 1.381(14)
C8 H8 0.9300
C9 C10 1.331(11)
C9 H9 0.9300
C10 H10 0.9300
C11 C12 1.411(8)
C12 C13 1.383(9)
C12 H12 0.9300
C13 C14 1.385(10)
C13 H13 0.9300
C14 C15 1.373(10)
C14 H14 0.9300
C15 H15 0.9300
C17 C22 1.369(9)
C17 C18 1.396(10)
C18 C19 1.377(11)
C18 H18 0.9300
C19 C20 1.328(12)
C19 H19 0.9300
C20 C21 1.359(12)
C20 H20 0.9300
C21 C22 1.418(10)
C21 H21 0.9300
C22 H22 0.9300
C24 C29 1.378(10)
C24 C25 1.384(9)
C25 C26 1.383(11)
C25 H25 0.9300
C26 C27 1.366(13)
C26 H26 0.9300
C27 C28 1.348(13)
C27 H27 0.9300
C28 C29 1.407(11)
C28 H28 0.9300
C29 H29 0.9300
O3 C33 1.23(2)
O3 C30 1.43(2)
C30 C31 1.329(19)
C30 H30A 0.9700
C30 H30B 0.9700
C31 C32 1.37(2)
C31 H31A 0.9700
C31 H31B 0.9700
C32 C33 1.48(2)
C32 H32A 0.9700
C32 H32B 0.9700
C33 H33A 0.9700
C33 H33B 0.9700

loop_
_geom_hbond_atom_site_label_D
_geom_hbond_atom_site_label_H
_geom_hbond_atom_site_label_A
_geom_hbond_distance_DH
_geom_hbond_distance_HA
_geom_hbond_distance_DA
_geom_hbond_angle_DHA
N4 H4' O3 0.85(2) 2.31(6) 2.918(9) 128(6)
